data_4506615
loop_
_publ_author_name
'Landenberger, Kira B.'
'Matzger, Adam J.'

_publ_section_title
;
 Cocrystals of 1,3,5,7-Tetranitro-1,3,5,7-tetrazacyclooctane (HMX)
;
_journal_issue 7
_journal_name_full 'Crystal Growth &amp; Design'
_journal_page_first 3603
_journal_paper_doi 10.1021/cg3004245
_journal_volume 12
_journal_year 2012
_chemical_formula_moiety 'C4 H8 N8 O8, C6 H10 N2 O2'
_chemical_formula_sum 'C10 H18 N10 O10'
_chemical_formula_weight 438.34
_chemical_name_common 'HMX - 1,4-piperazinedicarboxaldehyde'
_chemical_name_systematic
; 
 1,3,5,7-tetranitro-1,3,5,7-tetraza-cyclooctane - 1,4-piperazinedicarboxaldehyde 
;
_space_group_IT_number 14
_symmetry_cell_setting monoclinic
_symmetry_Int_Tables_number 14
_symmetry_space_group_name_Hall '-P 2ybc'
_symmetry_space_group_name_H-M 'P 1 21/c 1'
_atom_sites_solution_hydrogens geom
_atom_sites_solution_primary direct
_atom_sites_solution_secondary difmap
_audit_creation_method SHELXL-97
_cell_angle_alpha 90.00
_cell_angle_beta 104.246(7)
_cell_angle_gamma 90.00
_cell_formula_units_Z 4
_cell_length_a 13.8386(9)
_cell_length_b 6.4188(5)
_cell_length_c 20.7476(16)
_cell_measurement_reflns_used 3796
_cell_measurement_temperature 95(2)
_cell_measurement_theta_max 63.67
_cell_measurement_theta_min 6.60
_cell_volume 1786.3(2)
_computing_cell_refinement 'CrystalClear-SM Expert 2.0 r4'
_computing_data_collection 'CrystalClear-SM Expert 2.0 r4 (Rigaku, 2009)'
_computing_data_reduction 'CrystalClear-SM Expert 2.0 r4'
_computing_molecular_graphics 'CrystalStructure 4.0 (Rigaku, 2009)'
_computing_publication_material 'CrystalStructure 4.0 (Rigaku, 2009)'
_computing_structure_refinement 'SHELXL-97 (Sheldrick, 1997)'
_computing_structure_solution 'SIR92 (Altomare, et al., 1994)'
_diffrn_ambient_temperature 95(2)
_diffrn_measured_fraction_theta_full 0.980
_diffrn_measured_fraction_theta_max 0.980
_diffrn_measurement_device_type 'Rigaku R-AXIS RAPID imaging plate'
_diffrn_measurement_method \w
_diffrn_radiation_monochromator graphite
_diffrn_radiation_source 'fine-focus sealed tube'
_diffrn_radiation_type CuK\a
_diffrn_radiation_wavelength 1.54187
_diffrn_reflns_av_R_equivalents 0.0685
_diffrn_reflns_av_sigmaI/netI 0.1053
_diffrn_reflns_limit_h_max 15
_diffrn_reflns_limit_h_min -16
_diffrn_reflns_limit_k_max 4
_diffrn_reflns_limit_k_min -7
_diffrn_reflns_limit_l_max 24
_diffrn_reflns_limit_l_min -21
_diffrn_reflns_number 8452
_diffrn_reflns_theta_full 63.68
_diffrn_reflns_theta_max 63.68
_diffrn_reflns_theta_min 6.60
_diffrn_standards_number 0
_exptl_absorpt_coefficient_mu 1.272
_exptl_absorpt_correction_T_max 0.9628
_exptl_absorpt_correction_T_min 0.7941
_exptl_absorpt_correction_type multi-scan
_exptl_absorpt_process_details
;
    Higashi, T. (1995). Program for Absorption Correction.
    Rigaku Corporation, Tokyo, Japan.
;
_exptl_crystal_colour colorless
_exptl_crystal_density_diffrn 1.630
_exptl_crystal_density_method 'not measured'
_exptl_crystal_description prism
_exptl_crystal_F_000 912
_exptl_crystal_size_max 0.19
_exptl_crystal_size_mid 0.04
_exptl_crystal_size_min 0.03
_refine_diff_density_max 0.774
_refine_diff_density_min -0.570
_refine_diff_density_rms 0.135
_refine_ls_extinction_method none
_refine_ls_goodness_of_fit_ref 1.199
_refine_ls_hydrogen_treatment riding
_refine_ls_matrix_type full
_refine_ls_number_parameters 272
_refine_ls_number_reflns 2882
_refine_ls_number_restraints 0
_refine_ls_restrained_S_all 1.199
_refine_ls_R_factor_all 0.1536
_refine_ls_R_factor_gt 0.0937
_refine_ls_shift/su_max 0.000
_refine_ls_shift/su_mean 0.000
_refine_ls_structure_factor_coef Fsqd
_refine_ls_weighting_details 'calc w=1/[\s^2^(Fo^2^)+(0.1555P)^2^+0.0000P] where P=(Fo^2^+2Fc^2^)/3'
_refine_ls_weighting_scheme calc
_refine_ls_wR_factor_gt 0.2484
_refine_ls_wR_factor_ref 0.3361
_reflns_number_gt 1233
_reflns_number_total 2882
_reflns_threshold_expression >2sigma(I)
_cod_duplicate_entry 4506303
_cod_data_source_file cg3004245_si_002.cif
_cod_data_source_block HMX_1,4-pdca
_cod_database_code 4506615

loop_
_symmetry_equiv_pos_as_xyz
'x, y, z'
'-x, y+1/2, -z+1/2'
'-x, -y, -z'
'x, -y-1/2, z-1/2'

loop_
_atom_site_label
_atom_site_type_symbol
_atom_site_fract_x
_atom_site_fract_y
_atom_site_fract_z
_atom_site_U_iso_or_equiv
_atom_site_adp_type
_atom_site_occupancy
_atom_site_symmetry_multiplicity
_atom_site_calc_flag
_atom_site_refinement_flags
O1 O 0.2312(2) 0.3300(6) 0.09087(15) 0.0598(11) Uani 1 1 d .
O2 O 0.0783(2) 0.3366(6) 0.10312(14) 0.0590(11) Uani 1 1 d .
O3 O 0.0234(2) 0.5570(6) 0.30196(16) 0.0579(11) Uani 1 1 d .
O4 O 0.0511(2) 0.2596(6) 0.35566(17) 0.0571(12) Uani 1 1 d .
O5 O 0.2691(2) 0.2776(6) 0.40653(15) 0.0580(11) Uani 1 1 d .
O6 O 0.4211(2) 0.2725(5) 0.39283(15) 0.0594(11) Uani 1 1 d .
O7 O 0.4796(2) 0.0604(6) 0.19717(16) 0.0590(12) Uani 1 1 d .
O8 O 0.4509(2) 0.3594(6) 0.14319(17) 0.0594(12) Uani 1 1 d .
O9 O 0.2859(2) 0.7285(6) 0.33845(16) 0.0573(11) Uani 1 1 d .
O10 O 0.2074(2) 0.6228(6) 0.65854(16) 0.0582(12) Uani 1 1 d .
N1 N 0.1696(3) 0.3575(7) 0.1238(2) 0.0551(14) Uani 1 1 d .
N2 N 0.2067(3) 0.4172(7) 0.1889(2) 0.0504(13) Uani 1 1 d .
N3 N 0.0647(3) 0.3809(9) 0.3132(2) 0.0544(14) Uani 1 1 d .
N4 N 0.1261(3) 0.3326(7) 0.2747(2) 0.0472(12) Uani 1 1 d .
N5 N 0.3299(3) 0.2475(7) 0.3733(2) 0.0505(13) Uani 1 1 d .
N6 N 0.2915(3) 0.1895(7) 0.3079(2) 0.0489(12) Uani 1 1 d .
N7 N 0.4365(3) 0.2352(9) 0.1850(2) 0.0503(14) Uani 1 1 d .
N8 N 0.3726(3) 0.2783(7) 0.2227(2) 0.0450(12) Uani 1 1 d .
N9 N 0.2899(3) 0.7809(6) 0.4479(2) 0.0492(12) Uani 1 1 d .
N10 N 0.2040(3) 0.6398(6) 0.5486(2) 0.0500(12) Uani 1 1 d .
C1 C 0.1372(3) 0.4937(8) 0.2262(2) 0.0510(15) Uani 1 1 d .
H1A H 0.0717 0.5235 0.1954 0.061 Uiso 1 1 calc R
H1B H 0.1629 0.6242 0.2497 0.061 Uiso 1 1 calc R
C2 C 0.1852(3) 0.1426(8) 0.2862(2) 0.0511(15) Uani 1 1 d .
H2A H 0.1722 0.0599 0.2447 0.061 Uiso 1 1 calc R
H2B H 0.1651 0.0579 0.3206 0.061 Uiso 1 1 calc R
C3 C 0.3600(3) 0.1152(8) 0.2700(2) 0.0508(15) Uani 1 1 d .
H3A H 0.3333 -0.0131 0.2455 0.061 Uiso 1 1 calc R
H3B H 0.4253 0.0817 0.3004 0.061 Uiso 1 1 calc R
C4 C 0.3129(3) 0.4670(8) 0.2098(2) 0.0493(15) Uani 1 1 d .
H4A H 0.3323 0.5488 0.1745 0.059 Uiso 1 1 calc R
H4B H 0.3258 0.5533 0.2505 0.059 Uiso 1 1 calc R
C5 C 0.3315(3) 0.7406(8) 0.3971(3) 0.0478(15) Uani 1 1 d .
H5 H 0.4016 0.7199 0.4074 0.057 Uiso 1 1 calc R
C6 C 0.1817(3) 0.8032(8) 0.4391(2) 0.0525(15) Uani 1 1 d .
H6A H 0.1472 0.7881 0.3915 0.063 Uiso 1 1 calc R
H6B H 0.1663 0.9430 0.4541 0.063 Uiso 1 1 calc R
C7 C 0.1454(3) 0.6353(9) 0.4799(2) 0.0550(16) Uani 1 1 d .
H7A H 0.0742 0.6591 0.4786 0.066 Uiso 1 1 calc R
H7B H 0.1515 0.4966 0.4605 0.066 Uiso 1 1 calc R
C8 C 0.1617(3) 0.6345(8) 0.6002(3) 0.0515(16) Uani 1 1 d .
H8 H 0.0910 0.6404 0.5907 0.062 Uiso 1 1 calc R
C9 C 0.3124(3) 0.6208(8) 0.5571(2) 0.0544(16) Uani 1 1 d .
H9A H 0.3285 0.4816 0.5420 0.065 Uiso 1 1 calc R
H9B H 0.3470 0.6359 0.6047 0.065 Uiso 1 1 calc R
C10 C 0.3475(3) 0.7885(8) 0.5168(2) 0.0529(16) Uani 1 1 d .
H10A H 0.3397 0.9270 0.5359 0.063 Uiso 1 1 calc R
H10B H 0.4190 0.7678 0.5186 0.063 Uiso 1 1 calc R

loop_
_atom_site_aniso_label
_atom_site_aniso_U_11
_atom_site_aniso_U_22
_atom_site_aniso_U_33
_atom_site_aniso_U_23
_atom_site_aniso_U_13
_atom_site_aniso_U_12
O1 0.038(2) 0.086(3) 0.060(2) -0.002(2) 0.0206(18) -0.003(2)
O2 0.0236(18) 0.087(3) 0.061(2) -0.005(2) 0.0011(17) -0.0086(19)
O3 0.034(2) 0.075(3) 0.067(3) -0.003(2) 0.0160(18) 0.006(2)
O4 0.037(2) 0.084(4) 0.054(3) 0.005(2) 0.0169(18) 0.0001(19)
O5 0.034(2) 0.083(3) 0.061(3) 0.000(2) 0.0188(18) 0.0024(19)
O6 0.0204(18) 0.089(3) 0.063(2) -0.0042(19) -0.0005(17) -0.0017(18)
O7 0.033(2) 0.079(3) 0.065(3) 0.002(2) 0.0127(18) 0.007(2)
O8 0.036(2) 0.093(4) 0.053(2) 0.007(2) 0.0193(18) -0.006(2)
O9 0.040(2) 0.084(3) 0.049(2) 0.004(2) 0.0131(18) 0.0009(19)
O10 0.045(2) 0.085(3) 0.045(2) -0.006(2) 0.0109(18) -0.003(2)
N1 0.029(2) 0.071(4) 0.064(3) 0.007(3) 0.009(2) -0.010(2)
N2 0.027(2) 0.072(4) 0.053(3) -0.006(2) 0.010(2) -0.003(2)
N3 0.024(2) 0.079(5) 0.060(4) -0.011(3) 0.010(2) 0.005(3)
N4 0.030(2) 0.059(3) 0.057(3) 0.001(3) 0.019(2) 0.005(2)
N5 0.034(3) 0.061(4) 0.057(3) 0.005(2) 0.012(2) 0.002(2)
N6 0.027(2) 0.068(4) 0.052(3) -0.002(2) 0.010(2) 0.008(2)
N7 0.015(2) 0.076(5) 0.059(3) -0.014(3) 0.007(2) 0.001(2)
N8 0.030(2) 0.055(3) 0.054(3) 0.005(2) 0.018(2) 0.006(2)
N9 0.025(2) 0.073(4) 0.051(3) 0.001(2) 0.011(2) 0.004(2)
N10 0.022(2) 0.075(4) 0.054(3) -0.002(2) 0.012(2) 0.004(2)
C1 0.026(3) 0.062(4) 0.069(4) -0.006(3) 0.020(3) 0.013(3)
C2 0.021(3) 0.065(4) 0.068(4) 0.004(3) 0.012(2) 0.003(3)
C3 0.039(3) 0.056(4) 0.064(4) -0.004(3) 0.026(3) 0.011(3)
C4 0.026(3) 0.071(4) 0.051(3) 0.007(3) 0.007(2) 0.003(3)
C5 0.022(3) 0.056(4) 0.069(4) 0.015(3) 0.016(3) 0.000(2)
C6 0.024(3) 0.073(4) 0.062(4) 0.000(3) 0.012(3) 0.010(3)
C7 0.034(3) 0.085(5) 0.051(4) 0.003(3) 0.020(3) 0.009(3)
C8 0.029(3) 0.065(5) 0.066(4) -0.010(3) 0.023(3) 0.001(3)
C9 0.033(3) 0.077(5) 0.053(3) 0.011(3) 0.009(3) 0.008(3)
C10 0.029(3) 0.080(5) 0.051(4) 0.000(3) 0.014(3) 0.000(3)

loop_
_atom_type_symbol
_atom_type_description
_atom_type_scat_dispersion_real
_atom_type_scat_dispersion_imag
_atom_type_scat_source
C C 0.0181 0.0091 'International Tables Vol C Tables 4.2.6.8 and 6.1.1.4'
H H 0.0000 0.0000 'International Tables Vol C Tables 4.2.6.8 and 6.1.1.4'
N N 0.0311 0.0180 'International Tables Vol C Tables 4.2.6.8 and 6.1.1.4'
O O 0.0492 0.0322 'International Tables Vol C Tables 4.2.6.8 and 6.1.1.4'

loop_
_geom_angle_atom_site_label_1
_geom_angle_atom_site_label_2
_geom_angle_atom_site_label_3
_geom_angle
O1 N1 O2 125.4(5)
O1 N1 N2 116.3(4)
O2 N1 N2 118.3(4)
N1 N2 C1 118.5(4)
N1 N2 C4 117.3(4)
C1 N2 C4 121.0(4)
O4 N3 O3 124.0(5)
O4 N3 N4 121.0(5)
O3 N3 N4 115.0(5)
N3 N4 C2 120.7(5)
N3 N4 C1 115.6(4)
C2 N4 C1 123.4(4)
O5 N5 O6 125.5(5)
O5 N5 N6 116.3(4)
O6 N5 N6 118.1(4)
N5 N6 C3 118.5(4)
N5 N6 C2 118.2(4)
C3 N6 C2 120.5(4)
O8 N7 O7 124.4(5)
O8 N7 N8 121.4(5)
O7 N7 N8 114.2(5)
N7 N8 C4 119.2(4)
N7 N8 C3 116.3(4)
C4 N8 C3 124.1(4)
C5 N9 C10 122.6(4)
C5 N9 C6 122.7(4)
C10 N9 C6 114.5(4)
C8 N10 C7 122.3(4)
C8 N10 C9 122.4(4)
C7 N10 C9 114.8(4)
N2 C1 N4 108.5(4)
N2 C1 H1A 110.0
N4 C1 H1A 110.0
N2 C1 H1B 110.0
N4 C1 H1B 110.0
H1A C1 H1B 108.4
N4 C2 N6 111.1(4)
N4 C2 H2A 109.4
N6 C2 H2A 109.4
N4 C2 H2B 109.4
N6 C2 H2B 109.4
H2A C2 H2B 108.0
N6 C3 N8 109.1(4)
N6 C3 H3A 109.9
N8 C3 H3A 109.9
N6 C3 H3B 109.9
N8 C3 H3B 109.9
H3A C3 H3B 108.3
N8 C4 N2 110.9(4)
N8 C4 H4A 109.5
N2 C4 H4A 109.5
N8 C4 H4B 109.5
N2 C4 H4B 109.5
H4A C4 H4B 108.0
O9 C5 N9 125.1(4)
O9 C5 H5 117.5
N9 C5 H5 117.5
N9 C6 C7 109.0(4)
N9 C6 H6A 109.9
C7 C6 H6A 109.9
N9 C6 H6B 109.9
C7 C6 H6B 109.9
H6A C6 H6B 108.3
N10 C7 C6 110.4(4)
N10 C7 H7A 109.6
C6 C7 H7A 109.6
N10 C7 H7B 109.6
C6 C7 H7B 109.6
H7A C7 H7B 108.1
O10 C8 N10 124.8(5)
O10 C8 H8 117.6
N10 C8 H8 117.6
N10 C9 C10 109.3(4)
N10 C9 H9A 109.8
C10 C9 H9A 109.8
N10 C9 H9B 109.8
C10 C9 H9B 109.8
H9A C9 H9B 108.3
N9 C10 C9 110.2(4)
N9 C10 H10A 109.6
C9 C10 H10A 109.6
N9 C10 H10B 109.6
C9 C10 H10B 109.6
H10A C10 H10B 108.1

loop_
_geom_bond_atom_site_label_1
_geom_bond_atom_site_label_2
_geom_bond_distance
O1 N1 1.230(4)
O2 N1 1.237(4)
O3 N3 1.262(5)
O4 N3 1.225(5)
O5 N5 1.228(4)
O6 N5 1.237(4)
O7 N7 1.267(5)
O8 N7 1.230(5)
O9 C5 1.227(5)
O10 C8 1.223(5)
N1 N2 1.375(5)
N2 C1 1.460(5)
N2 C4 1.461(5)
N3 N4 1.337(5)
N4 C2 1.455(5)
N4 C1 1.478(6)
N5 N6 1.380(5)
N6 C3 1.453(5)
N6 C2 1.460(5)
N7 N8 1.346(5)
N8 C4 1.454(5)
N8 C3 1.473(5)
N9 C5 1.346(5)
N9 C10 1.455(5)
N9 C6 1.471(5)
N10 C8 1.339(5)
N10 C7 1.456(5)
N10 C9 1.473(5)
C1 H1A 0.9900
C1 H1B 0.9900
C2 H2A 0.9900
C2 H2B 0.9900
C3 H3A 0.9900
C3 H3B 0.9900
C4 H4A 0.9900
C4 H4B 0.9900
C5 H5 0.9500
C6 C7 1.529(6)
C6 H6A 0.9900
C6 H6B 0.9900
C7 H7A 0.9900
C7 H7B 0.9900
C8 H8 0.9500
C9 C10 1.515(5)
C9 H9A 0.9900
C9 H9B 0.9900
C10 H10A 0.9900
C10 H10B 0.9900

loop_
_geom_torsion_atom_site_label_1
_geom_torsion_atom_site_label_2
_geom_torsion_atom_site_label_3
_geom_torsion_atom_site_label_4
_geom_torsion
O1 N1 N2 C1 167.4(4)
O2 N1 N2 C1 -12.3(7)
O1 N1 N2 C4 7.5(6)
O2 N1 N2 C4 -172.2(4)
O4 N3 N4 C2 -5.5(7)
O3 N3 N4 C2 174.6(4)
O4 N3 N4 C1 -179.1(4)
O3 N3 N4 C1 1.0(6)
O5 N5 N6 C3 -168.9(4)
O6 N5 N6 C3 13.8(6)
O5 N5 N6 C2 -7.8(6)
O6 N5 N6 C2 174.9(4)
O8 N7 N8 C4 5.4(6)
O7 N7 N8 C4 -175.2(4)
O8 N7 N8 C3 178.6(4)
O7 N7 N8 C3 -2.0(6)
N1 N2 C1 N4 107.1(5)
C4 N2 C1 N4 -93.7(5)
N3 N4 C1 N2 179.6(4)
C2 N4 C1 N2 6.2(6)
N3 N4 C2 N6 -113.9(5)
C1 N4 C2 N6 59.2(6)
N5 N6 C2 N4 78.0(5)
C3 N6 C2 N4 -121.3(5)
N5 N6 C3 N8 -105.8(5)
C2 N6 C3 N8 93.6(5)
N7 N8 C3 N6 178.1(4)
C4 N8 C3 N6 -9.1(6)
N7 N8 C4 N2 116.6(4)
C3 N8 C4 N2 -56.0(6)
N1 N2 C4 N8 -79.2(5)
C1 N2 C4 N8 121.4(5)
C10 N9 C5 O9 178.5(5)
C6 N9 C5 O9 3.8(8)
C5 N9 C6 C7 118.9(5)
C10 N9 C6 C7 -56.2(5)
C8 N10 C7 C6 133.0(5)
C9 N10 C7 C6 -55.2(6)
N9 C6 C7 N10 52.7(5)
C7 N10 C8 O10 174.4(5)
C9 N10 C8 O10 3.3(8)
C8 N10 C9 C10 -133.0(5)
C7 N10 C9 C10 55.2(6)
C5 N9 C10 C9 -117.7(5)
C6 N9 C10 C9 57.4(5)
N10 C9 C10 N9 -53.7(5)
